data_4308715
loop_
_publ_author_name
'Raffaello Romeo'
'Salvatore Carnabuci'
'Maria Rosaria Plutino'
'Andrea Romeo'
'Silvia Rizzato'
'Alberto Albinati'

_publ_contact_author_address
;
Dipartimento di Chimica Inorganica,
Universita di Messina,
Salita Sperone 31, Vill. S. Agata,
I-98166 Messina
;
_publ_contact_author_email raf.romeo@chem.unime.it
_publ_contact_author_name ' Raffaello Romeo'
_publ_section_title
;
Structural Properties and Dissociative Fluxional Motion of
2,9-Dimethyl-1,10-Phenanthroline in Platinum(II) Complexes
;
_journal_name_full 'Inorganic Chemistry'
_journal_page_first 1248
_journal_page_last 1262
_journal_paper_doi 10.1021/ic0485920
_journal_volume 44
_journal_year 2005
_chemical_formula_sum 'C55 H38 B F24 N2 P Pt'
_chemical_formula_weight 1419.74
_chemical_name_common '[Pt(Me)(dmphen)(PMe2(C6H5)](TFPB)'
_space_group_IT_number 2
_symmetry_cell_setting triclinic
_symmetry_space_group_name_Hall '-P 1'
_symmetry_space_group_name_H-M 'P -1'
_atom_sites_solution_hydrogens geom
_atom_sites_solution_primary patterson
_audit_creation_method SHELXL-97
_cell_angle_alpha 103.605(2)
_cell_angle_beta 105.925(3)
_cell_angle_gamma 101.266(2)
_cell_formula_units_Z 2
_cell_length_a 12.7849(14)
_cell_length_b 14.5126(15)
_cell_length_c 16.9863(18)
_cell_measurement_reflns_used 965
_cell_measurement_temperature 293(2)
_cell_measurement_theta_max 25.18
_cell_measurement_theta_min 2.425
_cell_volume 2829.5(5)
_computing_cell_refinement 'Bruker SMART'
_computing_data_collection 'Bruker SMART'
_computing_data_reduction 'SAINT and SADABS'
_computing_molecular_graphics 'ORTEP for Windows 1.074(Farrugia 1997)'
_computing_publication_material 'WinGX 1.64.05 (L.J. Farruggia, 1999)'
_computing_structure_refinement 'SHELXL-97 (Sheldrick, 1997)'
_computing_structure_solution 'SHELXS-97 (Sheldrick,1990)'
_diffrn_ambient_temperature 293(2)
_diffrn_measured_fraction_theta_full 0.980
_diffrn_measured_fraction_theta_max 0.980
_diffrn_measurement_device_type 'CCD area detector'
_diffrn_measurement_method 'phi and omega scans'
_diffrn_radiation_monochromator graphite
_diffrn_radiation_source 'fine-focus sealed tube'
_diffrn_radiation_type MoK\a
_diffrn_radiation_wavelength 0.71069
_diffrn_reflns_av_R_equivalents 0.0283
_diffrn_reflns_av_sigmaI/netI 0.0337
_diffrn_reflns_limit_h_max 15
_diffrn_reflns_limit_h_min -15
_diffrn_reflns_limit_k_max 17
_diffrn_reflns_limit_k_min -17
_diffrn_reflns_limit_l_max 20
_diffrn_reflns_limit_l_min -20
_diffrn_reflns_number 25322
_diffrn_reflns_theta_full 26.00
_diffrn_reflns_theta_max 26.00
_diffrn_reflns_theta_min 1.95
_diffrn_standards_decay_% 0
_exptl_absorpt_coefficient_mu 2.626
_exptl_absorpt_correction_T_max 1.0000
_exptl_absorpt_correction_T_min 0.5996
_exptl_absorpt_correction_type multi-scan
_exptl_crystal_colour orange
_exptl_crystal_density_diffrn 1.666
_exptl_crystal_density_meas ?
_exptl_crystal_density_method .
_exptl_crystal_description plate
_exptl_crystal_F_000 1392
_exptl_crystal_size_max 0.30
_exptl_crystal_size_mid 0.30
_exptl_crystal_size_min 0.08
_refine_diff_density_max 0.931
_refine_diff_density_min -0.607
_refine_diff_density_rms 0.063
_refine_ls_extinction_coef no
_refine_ls_extinction_method none
_refine_ls_goodness_of_fit_ref 0.930
_refine_ls_hydrogen_treatment mixed
_refine_ls_matrix_type full
_refine_ls_number_parameters 869
_refine_ls_number_reflns 10915
_refine_ls_number_restraints 24
_refine_ls_restrained_S_all 0.931
_refine_ls_R_factor_all 0.0321
_refine_ls_R_factor_gt 0.0275
_refine_ls_shift/su_max 0.248
_refine_ls_shift/su_mean 0.249
_refine_ls_structure_factor_coef Fsqd
_refine_ls_weighting_details 'calc w==1/[\s^2^(Fo^2^)+(0.0531P)^2^+0.5123P] where P==(Fo^2^+2Fc^2^)/3'
_refine_ls_weighting_scheme calc
_refine_ls_wR_factor_gt 0.0722
_refine_ls_wR_factor_ref 0.0745
_reflns_number_gt 9862
_reflns_number_total 10915
_reflns_threshold_expression >2sigma(I)
_cod_data_source_file ic0485920si20041221_104825_2.cif
_cod_data_source_block rom10
_cod_database_code 4308715

loop_
_symmetry_equiv_pos_as_xyz
'x, y, z'
'-x, -y, -z'

loop_
_atom_site_label
_atom_site_type_symbol
_atom_site_fract_x
_atom_site_fract_y
_atom_site_fract_z
_atom_site_U_iso_or_equiv
_atom_site_adp_type
_atom_site_occupancy
_atom_site_symmetry_multiplicity
_atom_site_calc_flag
_atom_site_refinement_flags
_atom_site_disorder_assembly
_atom_site_disorder_group
Pt1 Pt 0.748867(9) 0.363149(7) 0.811365(7) 0.04614(5) Uani 1 1 d . . .
P1 P 0.78003(7) 0.52366(6) 0.82640(6) 0.0535(2) Uani 1 1 d . . .
C1L C 0.9234(3) 0.3907(3) 0.8253(4) 0.0813(14) Uani 1 1 d . . .
H1L1 H 0.9572 0.4606 0.8418 0.122 Uiso 1 1 calc R . .
H1L2 H 0.9313 0.3593 0.7717 0.122 Uiso 1 1 calc R . .
H1L3 H 0.9606 0.3648 0.8688 0.122 Uiso 1 1 calc R . .
N2 N 0.5696(2) 0.3130(2) 0.78537(17) 0.0520(6) Uani 1 1 d . . .
N1 N 0.7177(2) 0.20685(18) 0.77603(18) 0.0514(6) Uani 1 1 d . . .
C9 C 0.4940(3) 0.3584(3) 0.8051(2) 0.0632(9) Uani 1 1 d . . .
C8 C 0.3780(4) 0.3202(4) 0.7532(3) 0.0866(14) Uani 1 1 d . . .
H8 H 0.3261 0.3532 0.7655 0.104 Uiso 1 1 calc R . .
C7 C 0.3419(4) 0.2363(5) 0.6861(3) 0.0968(16) Uani 1 1 d . . .
H7 H 0.2667 0.2149 0.6503 0.116 Uiso 1 1 calc R . .
C6' C 0.4159(4) 0.1823(4) 0.6703(3) 0.0812(13) Uani 1 1 d . . .
C6 C 0.3827(5) 0.0869(5) 0.6074(4) 0.112(2) Uani 1 1 d . . .
H6 H 0.3085 0.0611 0.5698 0.134 Uiso 1 1 calc R . .
C5 C 0.4574(6) 0.0346(4) 0.6022(3) 0.116(2) Uani 1 1 d . . .
H5 H 0.4336 -0.0269 0.5608 0.140 Uiso 1 1 calc R . .
C4' C 0.5732(5) 0.0705(3) 0.6587(3) 0.0841(14) Uani 1 1 d . . .
C4 C 0.6551(6) 0.0164(3) 0.6651(4) 0.0996(18) Uani 1 1 d . . .
H4 H 0.6381 -0.0455 0.6256 0.120 Uiso 1 1 calc R . .
C3 C 0.7564(5) 0.0536(3) 0.7273(4) 0.0899(15) Uani 1 1 d . . .
H3 H 0.8072 0.0157 0.7324 0.108 Uiso 1 1 calc R . .
C2 C 0.7870(4) 0.1493(3) 0.7852(3) 0.0681(10) Uani 1 1 d . . .
C10 C 0.5301(3) 0.2231(3) 0.7221(2) 0.0586(8) Uani 1 1 d . . .
C10' C 0.6093(3) 0.1666(2) 0.7169(2) 0.0599(9) Uani 1 1 d . . .
CMEB C 0.5307(4) 0.4417(3) 0.8851(3) 0.0755(11) Uani 1 1 d . . .
H1MA H 0.6110 0.4570 0.9125 0.113 Uiso 1 1 calc R . .
H1MB H 0.4928 0.4239 0.9231 0.113 Uiso 1 1 calc R . .
H1MC H 0.5120 0.4984 0.8716 0.113 Uiso 1 1 calc R . .
CMEA C 0.8933(4) 0.1843(4) 0.8610(3) 0.0916(14) Uani 1 1 d . . .
H2MA H 0.9016 0.2507 0.8935 0.137 Uiso 1 1 calc R . .
H2MB H 0.9569 0.1826 0.8417 0.137 Uiso 1 1 calc R . .
H2MC H 0.8897 0.1422 0.8967 0.137 Uiso 1 1 calc R . .
C121 C 0.8557(5) 0.6008(3) 0.9373(3) 0.0993(17) Uani 1 1 d . . .
H121 H 0.9225 0.5815 0.9600 0.149 Uiso 1 1 calc R . .
H122 H 0.8076 0.5930 0.9712 0.149 Uiso 1 1 calc R . .
H123 H 0.8767 0.6687 0.9391 0.149 Uiso 1 1 calc R . .
C131 C 0.8650(4) 0.5709(4) 0.7659(4) 0.0972(17) Uani 1 1 d . . .
H131 H 0.9353 0.5538 0.7795 0.146 Uiso 1 1 calc R . .
H132 H 0.8801 0.6414 0.7811 0.146 Uiso 1 1 calc R . .
H133 H 0.8242 0.5423 0.7054 0.146 Uiso 1 1 calc R . .
C111 C 0.6549(3) 0.5645(2) 0.7887(2) 0.0515(7) Uani 1 1 d . . .
C112 C 0.6354(4) 0.6469(3) 0.8374(3) 0.0723(10) Uani 1 1 d . . .
H112 H 0.6873 0.6832 0.8916 0.087 Uiso 1 1 calc R . .
C113 C 0.5389(5) 0.6745(4) 0.8052(4) 0.0956(15) Uani 1 1 d . . .
H113 H 0.5266 0.7298 0.8380 0.115 Uiso 1 1 calc R . .
C114 C 0.4621(5) 0.6225(4) 0.7267(4) 0.1000(16) Uani 1 1 d . . .
H114 H 0.3970 0.6415 0.7065 0.120 Uiso 1 1 calc R . .
C115 C 0.4800(4) 0.5411(4) 0.6764(3) 0.0887(13) Uani 1 1 d . . .
H115 H 0.4276 0.5057 0.6222 0.106 Uiso 1 1 calc R . .
C116 C 0.5765(3) 0.5128(3) 0.7076(2) 0.0631(9) Uani 1 1 d . . .
H116 H 0.5891 0.4584 0.6738 0.076 Uiso 1 1 calc R . .
B B 0.8552(3) 0.1810(2) 0.29795(19) 0.0387(6) Uani 1 1 d . . .
C1B C 0.8407(2) 0.18634(19) 0.39218(17) 0.0373(5) Uani 1 1 d . . .
C2B C 0.8999(2) 0.1446(2) 0.45018(18) 0.0414(6) Uani 1 1 d . . .
H2B H 0.9518 0.1130 0.4359 0.050 Uiso 1 1 calc R . .
C3B C 0.8837(2) 0.1490(2) 0.52871(18) 0.0430(6) Uani 1 1 d . . .
C4B C 0.8058(2) 0.1932(2) 0.55205(19) 0.0464(6) Uani 1 1 d . . .
H4B H 0.7953 0.1964 0.6046 0.056 Uiso 1 1 calc R . .
C5B C 0.7437(2) 0.2325(2) 0.4946(2) 0.0461(6) Uani 1 1 d . A .
C6B C 0.7614(2) 0.2291(2) 0.41693(18) 0.0427(6) Uani 1 1 d . . .
H6B H 0.7186 0.2563 0.3799 0.051 Uiso 1 1 calc R . .
C7B C 0.9509(3) 0.1051(3) 0.5894(2) 0.0597(8) Uani 1 1 d . . .
C8B C 0.6587(4) 0.2818(3) 0.5178(3) 0.0723(11) Uani 1 1 d . . .
C9B C 0.7602(2) 0.0790(2) 0.23054(17) 0.0406(6) Uani 1 1 d . . .
C10B C 0.6459(2) 0.0751(2) 0.1995(2) 0.0487(7) Uani 1 1 d . . .
H10B H 0.6240 0.1319 0.2165 0.058 Uiso 1 1 calc R . .
C11B C 0.5635(3) -0.0105(3) 0.1442(2) 0.0565(8) Uani 1 1 d . B .
C12B C 0.5918(3) -0.0967(2) 0.1168(2) 0.0570(8) Uani 1 1 d . . .
H12B H 0.5367 -0.1537 0.0793 0.068 Uiso 1 1 calc R . .
C13B C 0.7038(3) -0.0961(2) 0.14620(19) 0.0498(7) Uani 1 1 d . . .
C14B C 0.7864(2) -0.0103(2) 0.20350(18) 0.0435(6) Uani 1 1 d . . .
H14D H 0.8609 -0.0125 0.2242 0.052 Uiso 1 1 calc R . .
C15B C 0.4422(3) -0.0071(4) 0.1122(3) 0.0847(13) Uani 1 1 d . . .
C16B C 0.7423(4) -0.1845(3) 0.1140(3) 0.0673(10) Uani 1 1 d . . .
C17B C 0.9829(2) 0.18338(19) 0.29613(17) 0.0384(6) Uani 1 1 d . . .
C18B C 1.0021(2) 0.1477(2) 0.21883(19) 0.0434(6) Uani 1 1 d . . .
H18B H 0.9398 0.1171 0.1689 0.052 Uiso 1 1 calc R . .
C19B C 1.1096(3) 0.1558(2) 0.2132(2) 0.0470(7) Uani 1 1 d . . .
C20B C 1.2048(3) 0.2023(2) 0.2856(2) 0.0538(8) Uani 1 1 d . . .
H20B H 1.2771 0.2077 0.2824 0.065 Uiso 1 1 calc R . .
C21B C 1.1892(3) 0.2406(2) 0.3630(2) 0.0532(7) Uani 1 1 d . C .
C22B C 1.0812(2) 0.2316(2) 0.36808(19) 0.0454(6) Uani 1 1 d . . .
H22B H 1.0737 0.2584 0.4210 0.054 Uiso 1 1 calc R . .
C23B C 1.1195(3) 0.1141(3) 0.1271(3) 0.0632(9) Uani 1 1 d . . .
C24B C 1.2906(3) 0.2927(5) 0.4425(3) 0.0917(15) Uani 1 1 d . . .
C25B C 0.8354(2) 0.2797(2) 0.27038(17) 0.0387(6) Uani 1 1 d . . .
C26B C 0.7907(3) 0.2788(2) 0.18518(19) 0.0471(7) Uani 1 1 d . . .
H26B H 0.7626 0.2186 0.1418 0.056 Uiso 1 1 calc R . .
C27B C 0.7867(3) 0.3648(3) 0.1628(2) 0.0557(8) Uani 1 1 d . D .
C28B C 0.8720(3) 0.4589(2) 0.3098(2) 0.0495(7) Uani 1 1 d . . .
C29B C 0.8273(3) 0.4559(2) 0.2247(2) 0.0549(8) Uani 1 1 d . . .
H29B H 0.8249 0.5134 0.2099 0.066 Uiso 1 1 calc R . .
C30B C 0.8766(2) 0.3733(2) 0.33183(18) 0.0438(6) Uani 1 1 d . . .
H30B H 0.9081 0.3782 0.3894 0.053 Uiso 1 1 calc R . .
C31B C 0.7388(5) 0.3582(4) 0.0695(3) 0.0961(16) Uani 1 1 d . . .
C32B C 0.9178(4) 0.5570(3) 0.3786(3) 0.0790(12) Uani 1 1 d . . .
F1 F 1.05100(19) 0.1025(2) 0.58098(16) 0.0898(7) Uani 1 1 d . . .
F2 F 0.9706(3) 0.1527(2) 0.67148(14) 0.0993(9) Uani 1 1 d . . .
F3 F 0.8981(2) 0.0115(2) 0.57823(19) 0.0938(8) Uani 1 1 d . . .
F4A F 0.6199(12) 0.2612(11) 0.5712(8) 0.124(6) Uani 0.474(14) 1 d PD A 1
F5A F 0.6808(13) 0.3705(8) 0.5253(14) 0.168(9) Uani 0.474(14) 1 d PD A 1
F6A F 0.5587(8) 0.2455(14) 0.4429(6) 0.135(5) Uani 0.474(14) 1 d PD A 1
F4B F 0.7044(9) 0.3445(11) 0.6010(5) 0.160(6) Uani 0.526(14) 1 d PD A 2
F5B F 0.6217(11) 0.3332(10) 0.4731(8) 0.111(5) Uani 0.526(14) 1 d PD A 2
F6B F 0.5740(10) 0.2188(7) 0.5231(11) 0.138(6) Uani 0.526(14) 1 d PD A 2
F7A F 0.4185(5) 0.0569(6) 0.1833(5) 0.113(3) Uani 0.554(10) 1 d PD B 3
F8A F 0.4168(7) 0.0295(10) 0.0567(6) 0.156(6) Uani 0.554(10) 1 d PD B 3
F9A F 0.3691(8) -0.0878(6) 0.1034(7) 0.140(5) Uani 0.554(10) 1 d PD B 3
F7B F 0.3822(9) -0.0364(12) 0.1460(8) 0.189(9) Uani 0.446(10) 1 d PD B 4
F8B F 0.4333(9) 0.0721(7) 0.0929(8) 0.120(5) Uani 0.446(10) 1 d PD B 4
F9B F 0.3908(6) -0.0734(6) 0.0218(5) 0.113(4) Uani 0.446(10) 1 d PD B 4
F10 F 0.8104(3) -0.2076(2) 0.1762(2) 0.1009(8) Uani 1 1 d . . .
F11 F 0.8001(3) -0.1713(2) 0.0618(2) 0.1219(12) Uani 1 1 d . . .
F12 F 0.6573(3) -0.26664(17) 0.0717(2) 0.1038(9) Uani 1 1 d . . .
F13 F 1.2242(3) 0.1185(3) 0.1295(2) 0.1357(14) Uani 1 1 d . . .
F14 F 1.0775(3) 0.1571(2) 0.07082(16) 0.1036(10) Uani 1 1 d . . .
F15 F 1.0637(3) 0.01952(17) 0.09217(17) 0.1048(10) Uani 1 1 d . . .
F16A F 1.3698(9) 0.3530(8) 0.4379(7) 0.138(5) Uani 0.513(13) 1 d PD C 1
F17A F 1.3435(7) 0.2187(6) 0.4658(6) 0.132(4) Uani 0.513(13) 1 d PD C 1
F18A F 1.2691(6) 0.3254(8) 0.5131(6) 0.116(5) Uani 0.513(13) 1 d PD C 1
F16B F 1.3829(9) 0.2977(12) 0.4269(9) 0.183(6) Uani 0.487(13) 1 d PD C 2
F17B F 1.2881(12) 0.2714(12) 0.5046(7) 0.190(9) Uani 0.487(13) 1 d PD C 2
F18B F 1.2941(10) 0.3954(7) 0.4629(8) 0.163(6) Uani 0.487(13) 1 d PD C 2
F19A F 0.6290(9) 0.3197(12) 0.0413(9) 0.159(5) Uani 0.65(3) 1 d PD D 3
F20A F 0.7766(17) 0.2968(15) 0.0183(5) 0.162(6) Uani 0.65(3) 1 d PD D 3
F21A F 0.7601(13) 0.4401(8) 0.0526(6) 0.140(5) Uani 0.65(3) 1 d PD D 3
F19B F 0.661(2) 0.2876(14) 0.0207(11) 0.165(14) Uani 0.35(3) 1 d PD D 4
F20B F 0.8185(13) 0.381(3) 0.0393(9) 0.157(12) Uani 0.35(3) 1 d PD D 4
F21B F 0.693(3) 0.4400(16) 0.0697(10) 0.165(10) Uani 0.35(3) 1 d PD D 4
F22 F 0.8915(5) 0.5564(2) 0.4472(2) 0.1674(18) Uani 1 1 d . . .
F23 F 1.0274(3) 0.5808(3) 0.4141(3) 0.175(2) Uani 1 1 d . . .
F24 F 0.8934(5) 0.6297(2) 0.3562(2) 0.178(2) Uani 1 1 d . . .

loop_
_atom_site_aniso_label
_atom_site_aniso_U_11
_atom_site_aniso_U_22
_atom_site_aniso_U_33
_atom_site_aniso_U_23
_atom_site_aniso_U_13
_atom_site_aniso_U_12
Pt1 0.04600(8) 0.03845(7) 0.04988(8) 0.01520(5) 0.00915(5) 0.01061(5)
P1 0.0511(4) 0.0380(4) 0.0611(5) 0.0140(4) 0.0062(4) 0.0092(3)
C1L 0.0516(19) 0.0523(19) 0.172(5) 0.059(3) 0.054(3) 0.0300(16)
N2 0.0516(14) 0.0583(15) 0.0481(15) 0.0249(12) 0.0160(12) 0.0107(12)
N1 0.0632(16) 0.0385(12) 0.0576(16) 0.0200(11) 0.0238(13) 0.0137(12)
C9 0.059(2) 0.080(2) 0.070(2) 0.044(2) 0.0292(18) 0.0236(18)
C8 0.052(2) 0.128(4) 0.096(3) 0.059(3) 0.029(2) 0.028(2)
C7 0.049(2) 0.144(5) 0.084(3) 0.053(3) 0.006(2) -0.001(3)
C6' 0.064(2) 0.094(3) 0.064(2) 0.030(2) 0.009(2) -0.015(2)
C6 0.094(4) 0.106(4) 0.078(3) 0.015(3) -0.003(3) -0.039(3)
C5 0.148(6) 0.075(3) 0.069(3) -0.001(3) 0.017(3) -0.039(4)
C4' 0.127(4) 0.048(2) 0.061(2) 0.0100(17) 0.035(3) -0.008(2)
C4 0.176(6) 0.041(2) 0.087(3) 0.014(2) 0.068(4) 0.015(3)
C3 0.143(5) 0.054(2) 0.108(4) 0.036(2) 0.078(4) 0.041(3)
C2 0.098(3) 0.0505(19) 0.081(3) 0.0341(18) 0.051(2) 0.0293(19)
C10 0.0620(19) 0.0584(19) 0.0443(17) 0.0206(15) 0.0114(15) -0.0048(16)
C10' 0.082(2) 0.0424(16) 0.0505(19) 0.0175(14) 0.0245(18) -0.0016(16)
CMEB 0.084(3) 0.086(3) 0.085(3) 0.041(2) 0.049(2) 0.040(2)
CMEA 0.098(3) 0.087(3) 0.117(4) 0.059(3) 0.036(3) 0.051(3)
C121 0.102(4) 0.061(2) 0.079(3) -0.002(2) -0.026(3) 0.011(2)
C131 0.086(3) 0.080(3) 0.165(5) 0.075(3) 0.064(3) 0.035(2)
C111 0.0616(19) 0.0428(15) 0.0525(18) 0.0170(13) 0.0186(15) 0.0178(14)
C112 0.090(3) 0.055(2) 0.071(2) 0.0127(18) 0.026(2) 0.0265(19)
C113 0.109(4) 0.076(3) 0.130(5) 0.039(3) 0.054(4) 0.058(3)
C114 0.081(3) 0.103(4) 0.133(5) 0.057(4) 0.027(3) 0.050(3)
C115 0.074(3) 0.090(3) 0.087(3) 0.039(3) -0.003(2) 0.020(2)
C116 0.069(2) 0.062(2) 0.053(2) 0.0173(16) 0.0119(17) 0.0219(17)
B 0.0385(15) 0.0387(15) 0.0318(15) 0.0043(12) 0.0075(12) 0.0089(12)
C1B 0.0370(13) 0.0359(13) 0.0338(13) 0.0069(10) 0.0087(11) 0.0079(10)
C2B 0.0401(14) 0.0429(14) 0.0401(15) 0.0098(12) 0.0134(12) 0.0127(11)
C3B 0.0418(14) 0.0431(15) 0.0400(15) 0.0129(12) 0.0091(12) 0.0097(12)
C4B 0.0484(16) 0.0512(16) 0.0404(15) 0.0149(13) 0.0173(13) 0.0111(13)
C5B 0.0452(15) 0.0494(16) 0.0486(17) 0.0150(13) 0.0211(13) 0.0161(12)
C6B 0.0402(14) 0.0457(15) 0.0425(15) 0.0146(12) 0.0117(12) 0.0141(12)
C7B 0.060(2) 0.077(2) 0.0496(19) 0.0286(17) 0.0166(16) 0.0273(17)
C8B 0.080(3) 0.091(3) 0.079(3) 0.042(2) 0.046(2) 0.049(2)
C9B 0.0416(14) 0.0419(14) 0.0326(14) 0.0077(11) 0.0113(11) 0.0053(11)
C10B 0.0453(15) 0.0485(16) 0.0487(17) 0.0116(13) 0.0149(13) 0.0103(13)
C11B 0.0417(16) 0.064(2) 0.0524(18) 0.0190(15) 0.0075(14) -0.0001(14)
C12B 0.0514(18) 0.0517(18) 0.0479(18) 0.0061(14) 0.0104(14) -0.0096(14)
C13B 0.0574(18) 0.0422(15) 0.0426(16) 0.0071(12) 0.0197(14) 0.0007(13)
C14B 0.0425(14) 0.0435(15) 0.0386(15) 0.0083(12) 0.0126(12) 0.0059(12)
C15B 0.045(2) 0.091(3) 0.099(4) 0.033(3) 0.005(2) 0.000(2)
C16B 0.077(2) 0.0469(18) 0.065(2) -0.0002(16) 0.029(2) 0.0017(17)
C17B 0.0408(14) 0.0339(13) 0.0368(14) 0.0079(11) 0.0105(11) 0.0090(11)
C18B 0.0481(15) 0.0376(14) 0.0429(15) 0.0103(12) 0.0161(13) 0.0098(12)
C19B 0.0576(17) 0.0372(14) 0.0548(18) 0.0157(13) 0.0275(15) 0.0174(13)
C20B 0.0433(16) 0.0572(18) 0.072(2) 0.0245(16) 0.0273(16) 0.0215(14)
C21B 0.0388(15) 0.0618(19) 0.0520(18) 0.0142(15) 0.0087(14) 0.0123(13)
C22B 0.0421(15) 0.0511(16) 0.0374(15) 0.0078(12) 0.0101(12) 0.0125(12)
C23B 0.083(2) 0.0524(19) 0.069(2) 0.0191(17) 0.042(2) 0.0274(17)
C24B 0.043(2) 0.131(5) 0.073(3) 0.009(3) 0.007(2) 0.009(2)
C25B 0.0342(13) 0.0435(14) 0.0345(14) 0.0088(11) 0.0087(11) 0.0101(11)
C26B 0.0489(16) 0.0444(15) 0.0375(15) 0.0079(12) 0.0072(13) 0.0061(12)
C27B 0.0534(18) 0.0614(19) 0.0450(17) 0.0214(15) 0.0049(14) 0.0102(15)
C28B 0.0464(16) 0.0436(15) 0.0520(18) 0.0096(13) 0.0121(14) 0.0109(12)
C29B 0.0521(17) 0.0472(16) 0.064(2) 0.0238(15) 0.0119(15) 0.0133(13)
C30B 0.0433(15) 0.0479(15) 0.0341(14) 0.0089(12) 0.0075(12) 0.0110(12)
C31B 0.117(4) 0.083(3) 0.063(3) 0.037(3) -0.006(3) 0.004(3)
C32B 0.100(3) 0.046(2) 0.074(3) 0.0065(18) 0.020(2) 0.012(2)
F1 0.0614(13) 0.147(2) 0.0872(16) 0.0650(16) 0.0238(12) 0.0516(14)
F2 0.122(2) 0.138(2) 0.0460(12) 0.0317(14) 0.0144(13) 0.0681(19)
F3 0.1017(19) 0.0849(17) 0.117(2) 0.0652(16) 0.0335(16) 0.0375(14)
F4A 0.171(13) 0.200(13) 0.124(8) 0.115(9) 0.127(9) 0.133(11)
F5A 0.197(15) 0.081(6) 0.30(3) 0.060(10) 0.170(17) 0.087(8)
F6A 0.088(5) 0.203(14) 0.135(8) 0.039(8) 0.047(5) 0.088(7)
F4B 0.146(8) 0.224(12) 0.087(5) -0.036(6) 0.024(5) 0.125(8)
F5B 0.151(9) 0.169(12) 0.129(8) 0.113(8) 0.106(7) 0.133(9)
F6B 0.103(7) 0.115(6) 0.257(17) 0.071(8) 0.131(10) 0.044(5)
F7A 0.058(3) 0.144(5) 0.128(5) 0.022(4) 0.029(3) 0.034(3)
F8A 0.070(5) 0.331(18) 0.115(8) 0.157(11) 0.027(5) 0.059(9)
F9A 0.048(3) 0.121(5) 0.205(11) 0.024(5) 0.027(5) -0.020(3)
F7B 0.066(8) 0.42(3) 0.188(15) 0.220(18) 0.084(10) 0.081(13)
F8B 0.053(4) 0.076(5) 0.189(12) 0.023(5) -0.014(5) 0.023(3)
F9B 0.057(3) 0.118(6) 0.098(6) -0.014(4) -0.027(3) 0.011(3)
F10 0.117(2) 0.0777(16) 0.108(2) 0.0151(15) 0.0331(18) 0.0478(16)
F11 0.186(3) 0.0779(17) 0.141(3) 0.0204(16) 0.127(3) 0.0363(18)
F12 0.107(2) 0.0468(12) 0.122(2) -0.0096(13) 0.0308(17) -0.0015(12)
F13 0.107(2) 0.198(4) 0.112(2) 0.008(2) 0.074(2) 0.060(2)
F14 0.192(3) 0.0921(17) 0.0769(16) 0.0480(14) 0.0812(19) 0.0713(19)
F15 0.189(3) 0.0538(13) 0.0770(16) 0.0084(11) 0.0662(19) 0.0297(16)
F16A 0.084(8) 0.152(8) 0.103(6) 0.017(6) -0.003(5) -0.057(7)
F17A 0.092(5) 0.157(7) 0.121(6) 0.038(5) -0.020(4) 0.065(5)
F18A 0.054(3) 0.185(10) 0.057(4) -0.022(6) -0.001(3) 0.017(5)
F16B 0.035(4) 0.308(16) 0.143(8) 0.009(11) 0.002(4) 0.020(8)
F17B 0.156(13) 0.254(18) 0.094(9) 0.111(11) -0.048(8) -0.028(11)
F18B 0.118(7) 0.139(8) 0.121(8) -0.021(6) -0.042(6) -0.018(6)
F19A 0.115(6) 0.214(13) 0.080(8) 0.050(7) -0.041(5) -0.008(7)
F20A 0.269(15) 0.183(12) 0.049(4) 0.043(5) 0.053(7) 0.090(12)
F21A 0.216(12) 0.093(5) 0.069(4) 0.049(4) 0.001(5) -0.008(5)
F19B 0.24(3) 0.103(10) 0.037(7) 0.014(7) -0.042(11) -0.076(13)
F20B 0.167(12) 0.24(3) 0.052(6) 0.050(13) 0.044(7) 0.010(15)
F21B 0.27(2) 0.170(14) 0.071(7) 0.056(8) 0.003(10) 0.139(14)
F22 0.289(6) 0.081(2) 0.113(3) -0.0161(18) 0.095(3) 0.026(3)
F23 0.118(3) 0.096(2) 0.193(4) -0.056(2) -0.017(3) -0.010(2)
F24 0.297(5) 0.0508(15) 0.120(3) 0.0055(16) -0.019(3) 0.057(2)

loop_
_atom_type_symbol
_atom_type_description
_atom_type_scat_dispersion_real
_atom_type_scat_dispersion_imag
_atom_type_scat_source
C C 0.0033 0.0016 'International Tables Vol C Tables 4.2.6.8 and 6.1.1.4'
H H 0.0000 0.0000 'International Tables Vol C Tables 4.2.6.8 and 6.1.1.4'
N N 0.0061 0.0033 'International Tables Vol C Tables 4.2.6.8 and 6.1.1.4'
F F 0.0171 0.0103 'International Tables Vol C Tables 4.2.6.8 and 6.1.1.4'
P P 0.1023 0.0942 'International Tables Vol C Tables 4.2.6.8 and 6.1.1.4'
Pt Pt -1.7033 8.3905 'International Tables Vol C Tables 4.2.6.8 and 6.1.1.4'
B B 0.0013 0.0007 'International Tables Vol C Tables 4.2.6.8 and 6.1.1.4'

loop_
_geom_angle_atom_site_label_1
_geom_angle_atom_site_label_2
_geom_angle_atom_site_label_3
_geom_angle
_geom_angle_site_symmetry_1
_geom_angle_site_symmetry_3
_geom_angle_publ_flag
C1L Pt1 N1 94.36(12) . . ?
C1L Pt1 N2 171.25(13) . . ?
N1 Pt1 N2 77.46(11) . . ?
C1L Pt1 P1 83.94(9) . . ?
N1 Pt1 P1 170.74(7) . . ?
N2 Pt1 P1 103.64(8) . . ?
C111 P1 C121 106.6(2) . . ?
C111 P1 C131 100.36(19) . . ?
C121 P1 C131 104.0(3) . . ?
C111 P1 Pt1 115.77(11) . . ?
C121 P1 Pt1 112.85(16) . . ?
C131 P1 Pt1 115.84(17) . . ?
C9 N2 C10 118.5(3) . . ?
C9 N2 Pt1 132.9(2) . . ?
C10 N2 Pt1 107.1(2) . . ?
C2 N1 C10' 119.0(3) . . ?
C2 N1 Pt1 132.0(3) . . ?
C10' N1 Pt1 107.0(2) . . ?
N2 C9 C8 119.6(4) . . ?
N2 C9 CMEB 119.6(3) . . ?
C8 C9 CMEB 120.5(4) . . ?
C7 C8 C9 120.8(5) . . ?
C8 C7 C6' 120.6(4) . . ?
C7 C6' C10 116.8(4) . . ?
C7 C6' C6 124.5(5) . . ?
C10 C6' C6 118.7(5) . . ?
C5 C6 C6' 120.8(5) . . ?
C6 C5 C4' 122.1(5) . . ?
C10' C4' C4 115.7(5) . . ?
C10' C4' C5 117.9(5) . . ?
C4 C4' C5 126.3(5) . . ?
C3 C4 C4' 120.8(4) . . ?
C4 C3 C2 121.0(5) . . ?
N1 C2 C3 120.3(4) . . ?
N1 C2 CMEA 119.4(4) . . ?
C3 C2 CMEA 120.1(4) . . ?
N2 C10 C6' 123.0(4) . . ?
N2 C10 C10' 116.5(3) . . ?
C6' C10 C10' 120.1(4) . . ?
N1 C10' C4' 122.5(4) . . ?
N1 C10' C10 117.2(3) . . ?
C4' C10' C10 120.0(4) . . ?
C116 C111 C112 118.5(3) . . ?
C116 C111 P1 118.8(3) . . ?
C112 C111 P1 122.6(3) . . ?
C111 C112 C113 120.0(4) . . ?
C114 C113 C112 120.9(4) . . ?
C113 C114 C115 120.4(4) . . ?
C116 C115 C114 119.3(4) . . ?
C115 C116 C111 120.8(4) . . ?
C17B B C9B 112.2(2) . . ?
C17B B C1B 114.2(2) . . ?
C9B B C1B 105.1(2) . . ?
C17B B C25B 102.4(2) . . ?
C9B B C25B 112.1(2) . . ?
C1B B C25B 111.1(2) . . ?
C6B C1B C2B 115.4(2) . . ?
C6B C1B B 120.7(2) . . ?
C2B C1B B 123.8(2) . . ?
C3B C2B C1B 122.1(3) . . ?
C4B C3B C2B 121.1(3) . . ?
C4B C3B C7B 118.7(3) . . ?
C2B C3B C7B 120.1(3) . . ?
C3B C4B C5B 117.8(3) . . ?
C6B C5B C4B 120.7(3) . . ?
C6B C5B C8B 119.8(3) . . ?
C4B C5B C8B 119.5(3) . . ?
C5B C6B C1B 122.7(3) . . ?
F2 C7B F3 105.2(3) . . ?
F2 C7B F1 106.9(3) . . ?
F3 C7B F1 104.9(3) . . ?
F2 C7B C3B 112.8(3) . . ?
F3 C7B C3B 112.6(3) . . ?
F1 C7B C3B 113.7(3) . . ?
F4A C8B F5A 113.1(7) . . ?
F4A C8B F5B 123.1(6) . . ?
F5A C8B F5B 44.9(6) . . ?
F4A C8B F6B 39.9(5) . . ?
F5A C8B F6B 133.8(7) . . ?
F5B C8B F6B 109.8(6) . . ?
F4A C8B F4B 61.6(6) . . ?
F5A C8B F4B 64.3(7) . . ?
F5B C8B F4B 105.2(6) . . ?
F6B C8B F4B 101.2(5) . . ?
F4A C8B F6A 100.6(6) . . ?
F5A C8B F6A 100.0(6) . . ?
F5B C8B F6A 55.6(5) . . ?
F6B C8B F6A 64.8(6) . . ?
F4B C8B F6A 143.4(5) . . ?
F4A C8B C5B 119.2(6) . . ?
F5A C8B C5B 114.4(6) . . ?
F5B C8B C5B 117.1(4) . . ?
F6B C8B C5B 111.8(5) . . ?
F4B C8B C5B 110.4(4) . . ?
F6A C8B C5B 106.2(5) . . ?
C10B C9B C14B 115.5(3) . . ?
C10B C9B B 121.2(3) . . ?
C14B C9B B 123.2(2) . . ?
C11B C10B C9B 122.5(3) . . ?
C12B C11B C10B 120.9(3) . . ?
C12B C11B C15B 120.3(3) . . ?
C10B C11B C15B 118.8(4) . . ?
C11B C12B C13B 118.4(3) . . ?
C12B C13B C14B 120.6(3) . . ?
C12B C13B C16B 121.4(3) . . ?
C14B C13B C16B 117.8(3) . . ?
C13B C14B C9B 122.0(3) . . ?
F7B C15B F8A 124.6(8) . . ?
F7B C15B F9A 40.6(7) . . ?
F8A C15B F9A 115.0(6) . . ?
F7B C15B F8B 116.7(8) . . ?
F8A C15B F8B 33.1(6) . . ?
F9A C15B F8B 133.5(8) . . ?
F7B C15B F9B 103.9(7) . . ?
F8A C15B F9B 62.1(7) . . ?
F9A C15B F9B 66.6(5) . . ?
F8B C15B F9B 95.0(5) . . ?
F7B C15B F7A 56.5(8) . . ?
F8A C15B F7A 102.2(6) . . ?
F9A C15B F7A 96.6(5) . . ?
F8B C15B F7A 73.2(6) . . ?
F9B C15B F7A 144.1(5) . . ?
F7B C15B C11B 117.6(7) . . ?
F8A C15B C11B 117.7(6) . . ?
F9A C15B C11B 113.4(7) . . ?
F8B C15B C11B 112.9(6) . . ?
F9B C15B C11B 107.2(5) . . ?
F7A C15B C11B 108.7(4) . . ?
F11 C16B F10 105.2(4) . . ?
F11 C16B F12 107.0(3) . . ?
F10 C16B F12 104.6(3) . . ?
F11 C16B C13B 112.4(3) . . ?
F10 C16B C13B 113.6(3) . . ?
F12 C16B C13B 113.3(3) . . ?
C18B C17B C22B 115.0(3) . . ?
C18B C17B B 121.1(2) . . ?
C22B C17B B 123.4(2) . . ?
C19B C18B C17B 123.1(3) . . ?
C20B C19B C18B 120.4(3) . . ?
C20B C19B C23B 121.2(3) . . ?
C18B C19B C23B 118.3(3) . . ?
C19B C20B C21B 118.1(3) . . ?
C20B C21B C22B 121.0(3) . . ?
C20B C21B C24B 119.5(3) . . ?
C22B C21B C24B 119.5(3) . . ?
C21B C22B C17B 122.3(3) . . ?
F14 C23B F13 107.1(3) . . ?
F14 C23B F15 105.4(4) . . ?
F13 C23B F15 105.1(3) . . ?
F14 C23B C19B 113.1(3) . . ?
F13 C23B C19B 113.7(3) . . ?
F15 C23B C19B 111.9(3) . . ?
F17B C24B F16A 125.2(9) . . ?
F17B C24B F16B 115.8(8) . . ?
F16A C24B F16B 39.1(5) . . ?
F17B C24B F18A 40.0(7) . . ?
F16A C24B F18A 111.1(6) . . ?
F16B C24B F18A 132.1(8) . . ?
F17B C24B F18B 105.1(8) . . ?
F16A C24B F18B 60.3(7) . . ?
F16B C24B F18B 99.3(7) . . ?
F18A C24B F18B 66.8(6) . . ?
F17B C24B F17A 59.5(9) . . ?
F16A C24B F17A 102.4(6) . . ?
F16B C24B F17A 67.7(7) . . ?
F18A C24B F17A 98.4(6) . . ?
F18B C24B F17A 146.6(5) . . ?
F17B C24B C21B 116.3(8) . . ?
F16A C24B C21B 118.5(7) . . ?
F16B C24B C21B 112.0(7) . . ?
F18A C24B C21B 115.9(5) . . ?
F18B C24B C21B 106.0(5) . . ?
F17A C24B C21B 107.4(5) . . ?
C26B C25B C30B 115.3(3) . . ?
C26B C25B B 123.5(2) . . ?
C30B C25B B 120.7(2) . . ?
C27B C26B C25B 122.5(3) . . ?
C29B C27B C26B 121.0(3) . . ?
C29B C27B C31B 119.5(3) . . ?
C26B C27B C31B 119.5(3) . . ?
C30B C28B C29B 121.1(3) . . ?
C30B C28B C32B 119.8(3) . . ?
C29B C28B C32B 119.1(3) . . ?
C27B C29B C28B 117.8(3) . . ?
C28B C30B C25B 122.4(3) . . ?
F19B C31B F21A 121.8(11) . . ?
F19B C31B F20B 113.5(10) . . ?
F21A C31B F20B 59.2(11) . . ?
F19B C31B F19A 35.1(13) . . ?
F21A C31B F19A 108.6(8) . . ?
F20B C31B F19A 138.7(8) . . ?
F19B C31B F20A 69.6(11) . . ?
F21A C31B F20A 105.4(7) . . ?
F20B C31B F20A 52.0(12) . . ?
F19A C31B F20A 104.4(6) . . ?
F19B C31B F21B 104.3(10) . . ?
F21A C31B F21B 42.1(9) . . ?
F20B C31B F21B 101.2(8) . . ?
F19A C31B F21B 75.1(12) . . ?
F20A C31B F21B 139.4(9) . . ?
F19B C31B C27B 119.7(9) . . ?
F21A C31B C27B 115.4(5) . . ?
F20B C31B C27B 110.7(7) . . ?
F19A C31B C27B 109.8(8) . . ?
F20A C31B C27B 112.6(5) . . ?
F21B C31B C27B 105.2(8) . . ?
F24 C32B F23 107.3(4) . . ?
F24 C32B F22 107.8(5) . . ?
F23 C32B F22 97.9(5) . . ?
F24 C32B C28B 116.2(4) . . ?
F23 C32B C28B 112.5(4) . . ?
F22 C32B C28B 113.5(4) . . ?

loop_
_geom_bond_atom_site_label_1
_geom_bond_atom_site_label_2
_geom_bond_distance
_geom_bond_site_symmetry_2
_geom_bond_publ_flag
Pt1 C1L 2.124(3) . ?
Pt1 N1 2.131(2) . ?
Pt1 N2 2.149(3) . ?
Pt1 P1 2.2253(8) . ?
P1 C111 1.819(3) . ?
P1 C121 1.823(4) . ?
P1 C131 1.833(5) . ?
N2 C9 1.343(5) . ?
N2 C10 1.378(4) . ?
N1 C2 1.336(5) . ?
N1 C10' 1.383(5) . ?
C9 C8 1.420(6) . ?
C9 CMEB 1.478(6) . ?
C8 C7 1.354(8) . ?
C7 C6' 1.382(8) . ?
C6' C10 1.403(5) . ?
C6' C6 1.437(8) . ?
C6 C5 1.339(9) . ?
C5 C4' 1.438(8) . ?
C4' C10' 1.410(5) . ?
C4' C4 1.422(8) . ?
C4 C3 1.339(8) . ?
C3 C2 1.408(6) . ?
C2 CMEA 1.492(7) . ?
C10 C10' 1.430(6) . ?
C111 C116 1.388(5) . ?
C111 C112 1.392(5) . ?
C112 C113 1.382(6) . ?
C113 C114 1.353(8) . ?
C114 C115 1.384(7) . ?
C115 C116 1.384(6) . ?
B C17B 1.636(4) . ?
B C9B 1.647(4) . ?
B C1B 1.647(4) . ?
B C25B 1.652(4) . ?
C1B C6B 1.395(4) . ?
C1B C2B 1.400(4) . ?
C2B C3B 1.394(4) . ?
C3B C4B 1.381(4) . ?
C3B C7B 1.497(4) . ?
C4B C5B 1.387(4) . ?
C5B C6B 1.389(4) . ?
C5B C8B 1.501(5) . ?
C7B F2 1.330(4) . ?
C7B F3 1.337(4) . ?
C7B F1 1.333(4) . ?
C8B F4A 1.216(8) . ?
C8B F5A 1.230(10) . ?
C8B F5B 1.250(8) . ?
C8B F6B 1.312(9) . ?
C8B F4B 1.379(8) . ?
C8B F6A 1.435(9) . ?
C9B C10B 1.396(4) . ?
C9B C14B 1.406(4) . ?
C10B C11B 1.390(4) . ?
C11B C12B 1.381(5) . ?
C11B C15B 1.510(5) . ?
C12B C13B 1.378(5) . ?
C13B C14B 1.402(4) . ?
C13B C16B 1.501(5) . ?
C15B F7B 1.152(9) . ?
C15B F8A 1.189(9) . ?
C15B F9A 1.296(9) . ?
C15B F8B 1.285(11) . ?
C15B F9B 1.489(9) . ?
C15B F7A 1.481(9) . ?
C16B F11 1.323(4) . ?
C16B F10 1.327(5) . ?
C16B F12 1.335(4) . ?
C17B C18B 1.399(4) . ?
C17B C22B 1.405(4) . ?
C18B C19B 1.388(4) . ?
C19B C20B 1.384(5) . ?
C19B C23B 1.495(5) . ?
C20B C21B 1.385(5) . ?
C21B C22B 1.390(4) . ?
C21B C24B 1.501(5) . ?
C23B F14 1.312(5) . ?
C23B F13 1.317(5) . ?
C23B F15 1.322(4) . ?
C24B F17B 1.174(11) . ?
C24B F16A 1.236(10) . ?
C24B F16B 1.272(11) . ?
C24B F18A 1.305(9) . ?
C24B F18B 1.438(12) . ?
C24B F17A 1.450(9) . ?
C25B C26B 1.399(4) . ?
C25B C30B 1.402(4) . ?
C26B C27B 1.393(4) . ?
C27B C29B 1.379(5) . ?
C27B C31B 1.508(5) . ?
C28B C30B 1.387(4) . ?
C28B C29B 1.387(5) . ?
C28B C32B 1.500(5) . ?
C31B F19B 1.214(15) . ?
C31B F21A 1.282(9) . ?
C31B F20B 1.281(15) . ?
C31B F19A 1.308(13) . ?
C31B F20A 1.348(10) . ?
C31B F21B 1.422(15) . ?
C32B F24 1.268(5) . ?
C32B F23 1.302(6) . ?
C32B F22 1.300(6) . ?

loop_
_geom_torsion_atom_site_label_1
_geom_torsion_atom_site_label_2
_geom_torsion_atom_site_label_3
_geom_torsion_atom_site_label_4
_geom_torsion
_geom_torsion_site_symmetry_1
_geom_torsion_site_symmetry_2
_geom_torsion_site_symmetry_3
_geom_torsion_site_symmetry_4
_geom_torsion_publ_flag
C1L Pt1 P1 C111 161.0(2) . . . . ?
N1 Pt1 P1 C111 81.2(5) . . . . ?
N2 Pt1 P1 C111 -14.51(15) . . . . ?
C1L Pt1 P1 C121 -75.8(3) . . . . ?
N1 Pt1 P1 C121 -155.6(5) . . . . ?
N2 Pt1 P1 C121 108.7(2) . . . . ?
C1L Pt1 P1 C131 43.9(3) . . . . ?
N1 Pt1 P1 C131 -35.9(5) . . . . ?
N2 Pt1 P1 C131 -131.6(2) . . . . ?
C1L Pt1 N2 C9 -175.6(9) . . . . ?
N1 Pt1 N2 C9 163.4(3) . . . . ?
P1 Pt1 N2 C9 -26.0(3) . . . . ?
C1L Pt1 N2 C10 -10.5(10) . . . . ?
N1 Pt1 N2 C10 -31.5(2) . . . . ?
P1 Pt1 N2 C10 139.07(19) . . . . ?
C1L Pt1 N1 C2 18.0(3) . . . . ?
N2 Pt1 N1 C2 -165.2(3) . . . . ?
P1 Pt1 N1 C2 97.0(5) . . . . ?
C1L Pt1 N1 C10' -145.3(2) . . . . ?
N2 Pt1 N1 C10' 31.5(2) . . . . ?
P1 Pt1 N1 C10' -66.3(6) . . . . ?
C10 N2 C9 C8 -8.5(5) . . . . ?
Pt1 N2 C9 C8 155.2(3) . . . . ?
C10 N2 C9 CMEB 165.6(3) . . . . ?
Pt1 N2 C9 CMEB -30.6(5) . . . . ?
N2 C9 C8 C7 2.6(6) . . . . ?
CMEB C9 C8 C7 -171.5(4) . . . . ?
C9 C8 C7 C6' 4.6(7) . . . . ?
C8 C7 C6' C10 -5.4(7) . . . . ?
C8 C7 C6' C6 172.2(5) . . . . ?
C7 C6' C6 C5 -172.8(5) . . . . ?
C10 C6' C6 C5 4.8(8) . . . . ?
C6' C6 C5 C4' 0.1(9) . . . . ?
C6 C5 C4' C10' -4.3(8) . . . . ?
C6 C5 C4' C4 172.2(5) . . . . ?
C10' C4' C4 C3 4.7(6) . . . . ?
C5 C4' C4 C3 -171.8(5) . . . . ?
C4' C4 C3 C2 -3.5(7) . . . . ?
C10' N1 C2 C3 9.1(5) . . . . ?
Pt1 N1 C2 C3 -152.6(3) . . . . ?
C10' N1 C2 CMEA -166.4(3) . . . . ?
Pt1 N1 C2 CMEA 32.0(5) . . . . ?
C4 C3 C2 N1 -3.7(6) . . . . ?
C4 C3 C2 CMEA 171.7(4) . . . . ?
C9 N2 C10 C6' 7.8(5) . . . . ?
Pt1 N2 C10 C6' -159.8(3) . . . . ?
C9 N2 C10 C10' -165.6(3) . . . . ?
Pt1 N2 C10 C10' 26.7(3) . . . . ?
C7 C6' C10 N2 -0.8(6) . . . . ?
C6 C6' C10 N2 -178.6(4) . . . . ?
C7 C6' C10 C10' 172.4(4) . . . . ?
C6 C6' C10 C10' -5.3(6) . . . . ?
C2 N1 C10' C4' -7.7(5) . . . . ?
Pt1 N1 C10' C4' 158.1(3) . . . . ?
C2 N1 C10' C10 166.5(3) . . . . ?
Pt1 N1 C10' C10 -27.7(3) . . . . ?
C4 C4' C10' N1 0.8(5) . . . . ?
C5 C4' C10' N1 177.6(4) . . . . ?
C4 C4' C10' C10 -173.2(3) . . . . ?
C5 C4' C10' C10 3.6(5) . . . . ?
N2 C10 C10' N1 0.5(4) . . . . ?
C6' C10 C10' N1 -173.2(3) . . . . ?
N2 C10 C10' C4' 174.8(3) . . . . ?
C6' C10 C10' C4' 1.1(5) . . . . ?
C121 P1 C111 C116 -175.0(3) . . . . ?
C131 P1 C111 C116 76.9(3) . . . . ?
Pt1 P1 C111 C116 -48.5(3) . . . . ?
C121 P1 C111 C112 6.2(4) . . . . ?
C131 P1 C111 C112 -101.9(4) . . . . ?
Pt1 P1 C111 C112 132.6(3) . . . . ?
C116 C111 C112 C113 1.0(6) . . . . ?
P1 C111 C112 C113 179.8(4) . . . . ?
C111 C112 C113 C114 0.2(8) . . . . ?
C112 C113 C114 C115 -1.1(8) . . . . ?
C113 C114 C115 C116 0.7(8) . . . . ?
C114 C115 C116 C111 0.5(7) . . . . ?
C112 C111 C116 C115 -1.3(6) . . . . ?
P1 C111 C116 C115 179.8(3) . . . . ?
C17B B C1B C6B 150.4(2) . . . . ?
C9B B C1B C6B -86.2(3) . . . . ?
C25B B C1B C6B 35.2(3) . . . . ?
C17B B C1B C2B -33.5(4) . . . . ?
C9B B C1B C2B 89.9(3) . . . . ?
C25B B C1B C2B -148.7(3) . . . . ?
C6B C1B C2B C3B -2.4(4) . . . . ?
B C1B C2B C3B -178.7(2) . . . . ?
C1B C2B C3B C4B 1.5(4) . . . . ?
C1B C2B C3B C7B -178.7(3) . . . . ?
C2B C3B C4B C5B 0.4(4) . . . . ?
C7B C3B C4B C5B -179.4(3) . . . . ?
C3B C4B C5B C6B -1.3(4) . . . . ?
C3B C4B C5B C8B -179.6(3) . . . . ?
C4B C5B C6B C1B 0.3(4) . . . . ?
C8B C5B C6B C1B 178.6(3) . . . . ?
C2B C1B C6B C5B 1.5(4) . . . . ?
B C1B C6B C5B 177.9(3) . . . . ?
C4B C3B C7B F2 -31.4(4) . . . . ?
C2B C3B C7B F2 148.8(3) . . . . ?
C4B C3B C7B F3 87.5(4) . . . . ?
C2B C3B C7B F3 -92.3(4) . . . . ?
C4B C3B C7B F1 -153.4(3) . . . . ?
C2B C3B C7B F1 26.8(5) . . . . ?
C6B C5B C8B F4A 159.1(10) . . . . ?
C4B C5B C8B F4A -22.5(11) . . . . ?
C6B C5B C8B F5A -62.6(12) . . . . ?
C4B C5B C8B F5A 115.8(12) . . . . ?
C6B C5B C8B F5B -12.5(11) . . . . ?
C4B C5B C8B F5B 165.9(9) . . . . ?
C6B C5B C8B F6B 115.5(9) . . . . ?
C4B C5B C8B F6B -66.2(9) . . . . ?
C6B C5B C8B F4B -132.7(9) . . . . ?
C4B C5B C8B F4B 45.6(10) . . . . ?
C6B C5B C8B F6A 46.7(10) . . . . ?
C4B C5B C8B F6A -134.9(9) . . . . ?
C17B B C9B C10B -157.5(3) . . . . ?
C1B B C9B C10B 77.9(3) . . . . ?
C25B B C9B C10B -42.9(4) . . . . ?
C17B B C9B C14B 25.5(4) . . . . ?
C1B B C9B C14B -99.1(3) . . . . ?
C25B B C9B C14B 140.1(3) . . . . ?
C14B C9B C10B C11B -1.3(4) . . . . ?
B C9B C10B C11B -178.5(3) . . . . ?
C9B C10B C11B C12B -0.3(5) . . . . ?
C9B C10B C11B C15B -178.6(3) . . . . ?
C10B C11B C12B C13B 0.6(5) . . . . ?
C15B C11B C12B C13B 178.8(4) . . . . ?
C11B C12B C13B C14B 0.8(5) . . . . ?
C11B C12B C13B C16B -175.2(3) . . . . ?
C12B C13B C14B C9B -2.6(5) . . . . ?
C16B C13B C14B C9B 173.6(3) . . . . ?
C10B C9B C14B C13B 2.7(4) . . . . ?
B C9B C14B C13B 179.8(3) . . . . ?
C12B C11B C15B F7B 82.2(11) . . . . ?
C10B C11B C15B F7B -99.5(11) . . . . ?
C12B C11B C15B F8A -101.1(9) . . . . ?
C10B C11B C15B F8A 77.1(9) . . . . ?
C12B C11B C15B F9A 37.2(8) . . . . ?
C10B C11B C15B F9A -144.5(6) . . . . ?
C12B C11B C15B F8B -137.5(7) . . . . ?
C10B C11B C15B F8B 40.8(8) . . . . ?
C12B C11B C15B F9B -34.2(7) . . . . ?
C10B C11B C15B F9B 144.1(6) . . . . ?
C12B C11B C15B F7A 143.4(5) . . . . ?
C10B C11B C15B F7A -38.3(6) . . . . ?
C12B C13B C16B F11 107.1(4) . . . . ?
C14B C13B C16B F11 -69.0(5) . . . . ?
C12B C13B C16B F10 -133.6(3) . . . . ?
C14B C13B C16B F10 50.3(4) . . . . ?
C12B C13B C16B F12 -14.3(5) . . . . ?
C14B C13B C16B F12 169.5(3) . . . . ?
C9B B C17B C18B 39.3(4) . . . . ?
C1B B C17B C18B 158.7(2) . . . . ?
C25B B C17B C18B -81.1(3) . . . . ?
C9B B C17B C22B -149.1(3) . . . . ?
C1B B C17B C22B -29.6(4) . . . . ?
C25B B C17B C22B 90.6(3) . . . . ?
C22B C17B C18B C19B 2.1(4) . . . . ?
B C17B C18B C19B 174.4(3) . . . . ?
C17B C18B C19B C20B -1.1(4) . . . . ?
C17B C18B C19B C23B 179.5(3) . . . . ?
C18B C19B C20B C21B -0.4(4) . . . . ?
C23B C19B C20B C21B 179.0(3) . . . . ?
C19B C20B C21B C22B 0.8(5) . . . . ?
C19B C20B C21B C24B -179.2(4) . . . . ?
C20B C21B C22B C17B 0.3(5) . . . . ?
C24B C21B C22B C17B -179.7(4) . . . . ?
C18B C17B C22B C21B -1.7(4) . . . . ?
B C17B C22B C21B -173.8(3) . . . . ?
C20B C19B C23B F14 -116.8(4) . . . . ?
C18B C19B C23B F14 62.6(4) . . . . ?
C20B C19B C23B F13 5.6(5) . . . . ?
C18B C19B C23B F13 -175.0(3) . . . . ?
C20B C19B C23B F15 124.4(4) . . . . ?
C18B C19B C23B F15 -56.2(4) . . . . ?
C20B C21B C24B F17B -134.2(11) . . . . ?
C22B C21B C24B F17B 45.8(12) . . . . ?
C20B C21B C24B F16A 45.0(10) . . . . ?
C22B C21B C24B F16A -135.0(9) . . . . ?
C20B C21B C24B F16B 2.1(11) . . . . ?
C22B C21B C24B F16B -177.8(9) . . . . ?
C20B C21B C24B F18A -179.0(7) . . . . ?
C22B C21B C24B F18A 1.0(9) . . . . ?
C20B C21B C24B F18B 109.4(8) . . . . ?
C22B C21B C24B F18B -70.5(9) . . . . ?
C20B C21B C24B F17A -70.2(7) . . . . ?
C22B C21B C24B F17A 109.8(6) . . . . ?
C17B B C25B C26B 88.6(3) . . . . ?
C9B B C25B C26B -31.9(4) . . . . ?
C1B B C25B C26B -149.1(3) . . . . ?
C17B B C25B C30B -83.2(3) . . . . ?
C9B B C25B C30B 156.3(2) . . . . ?
C1B B C25B C30B 39.1(3) . . . . ?
C30B C25B C26B C27B -0.3(4) . . . . ?
B C25B C26B C27B -172.5(3) . . . . ?
C25B C26B C27B C29B 0.0(5) . . . . ?
C25B C26B C27B C31B 179.1(4) . . . . ?
C26B C27B C29B C28B -0.1(5) . . . . ?
C31B C27B C29B C28B -179.2(4) . . . . ?
C30B C28B C29B C27B 0.6(5) . . . . ?
C32B C28B C29B C27B 179.5(3) . . . . ?
C29B C28B C30B C25B -0.9(5) . . . . ?
C32B C28B C30B C25B -179.8(3) . . . . ?
C26B C25B C30B C28B 0.8(4) . . . . ?
B C25B C30B C28B 173.2(3) . . . . ?
C29B C27B C31B F19B -147(2) . . . . ?
C26B C27B C31B F19B 34(2) . . . . ?
C29B C27B C31B F21A 13.6(13) . . . . ?
C26B C27B C31B F21A -165.5(11) . . . . ?
C29B C27B C31B F20B 78(2) . . . . ?
C26B C27B C31B F20B -101(2) . . . . ?
C29B C27B C31B F19A -109.5(10) . . . . ?
C26B C27B C31B F19A 71.4(11) . . . . ?
C29B C27B C31B F20A 134.6(12) . . . . ?
C26B C27B C31B F20A -44.5(13) . . . . ?
C29B C27B C31B F21B -30.1(17) . . . . ?
C26B C27B C31B F21B 150.8(17) . . . . ?
C30B C28B C32B F24 -168.1(4) . . . . ?
C29B C28B C32B F24 13.0(7) . . . . ?
C30B C28B C32B F23 67.7(5) . . . . ?
C29B C28B C32B F23 -111.2(5) . . . . ?
C30B C28B C32B F22 -42.3(6) . . . . ?
C29B C28B C32B F22 138.8(4) . . . . ?
